data_1546873
loop_
_publ_author_name
'Jiang, Lin'
'Liu, Yue'
'Liu, Xin'
'Tian, Jinlei'
'Yan, Shiping'

_publ_section_title
;
 Three series of heterometallic Ni <sup>II</sup> --Ln <sup>III</sup>
 Schiff base complexes: synthesis, crystal structures and magnetic
 characterization
;
_journal_issue 37
_journal_name_full 'Dalton Transactions'
_journal_page_first 12558
_journal_page_last 12573
_journal_paper_doi 10.1039/C7DT02351K
_journal_volume 46
_journal_year 2017
_chemical_formula_moiety 'C31 H24 F15 Gd N2 Ni O12'
_chemical_formula_sum 'C31 H24 F15 Gd N2 Ni O12'
_chemical_formula_weight 1117.48
_space_group_crystal_system monoclinic
_space_group_IT_number 14
_space_group_name_Hall '-P 2ybc'
_space_group_name_H-M_alt 'P 1 21/c 1'
_symmetry_space_group_name_Hall '-P 2ybc'
_symmetry_space_group_name_H-M 'P 1 21/c 1'
_atom_sites_solution_hydrogens mixed
_atom_sites_solution_primary direct
_audit_block_doi 10.5517/ccdc.csd.cc1p7lbv
_audit_creation_date 2017-07-31
_audit_creation_method
;
  Olex2 1.2
  (compiled Dec  5 2012 16:20:19, GUI svn.r4385)
;
_audit_update_record
;
2017-08-14 deposited with the CCDC.
2017-08-24 downloaded from the CCDC.
;
_cell_angle_alpha 90
_cell_angle_beta 97.715(5)
_cell_angle_gamma 90
_cell_formula_units_Z 4
_cell_length_a 18.293(4)
_cell_length_b 12.677(2)
_cell_length_c 16.658(3)
_cell_measurement_reflns_used 11940
_cell_measurement_temperature 113
_cell_measurement_theta_max 27.5
_cell_measurement_theta_min 3.0
_cell_volume 3828.0(12)
_computing_cell_refinement
;
CrystalClear-SM Expert 2.1 b42 (Rigaku, 2015)
;
_computing_data_collection
;
CrystalClear-SM Expert 2.1 b42 (Rigaku, 2015)
;
_computing_data_reduction
;
CrystalClear-SM Expert 2.1 b42 (Rigaku, 2015)
;
_computing_molecular_graphics
;
O. V. Dolomanov, L. J. Bourhis, R. J. Gildea, J. A. K. Howard and H. Puschmann,
OLEX2: a complete structure solution, refinement and analysis program.
J. Appl. Cryst. (2009). 42, 339-341.
;
_computing_publication_material
;
O. V. Dolomanov, L. J. Bourhis, R. J. Gildea, J. A. K. Howard and H. Puschmann,
OLEX2: a complete structure solution, refinement and analysis program.
J. Appl. Cryst. (2009). 42, 339-341.
;
_computing_structure_refinement
;
XL, G.M. Sheldrick, Acta Cryst.
(2008). A64, 112-122
;
_computing_structure_solution
;
XS, G.M. Sheldrick, Acta Cryst.
(2008). A64, 112-122
;
_diffrn_ambient_temperature 113
_diffrn_detector PILT
_diffrn_detector_area_resol_mean 5.8140
_diffrn_measured_fraction_theta_full 0.995
_diffrn_measured_fraction_theta_max 0.995
_diffrn_measurement_details
;
scan:
    Number of images: 360
               Slice: -105.0000 - 75.0000
         Image width: 0.5000
            Exp time: 3.0000
       Rotation axis: Omega
               Omega: 0.0000
                 Chi: 45.0000
                 Phi: 0.0000
                 XTD: 45.0435
              2theta: -15.1203
scan:
    Number of images: 300
               Slice: -105.0000 - 45.0000
         Image width: 0.5000
            Exp time: 3.0000
       Rotation axis: Omega
               Omega: 0.0000
                 Chi: 45.0000
                 Phi: 90.0000
                 XTD: 45.0435
              2theta: -15.1203
scan:
    Number of images: 200
               Slice: -105.0000 - -5.0000
         Image width: 0.5000
            Exp time: 3.0000
       Rotation axis: Omega
               Omega: 0.0000
                 Chi: 45.0000
                 Phi: 180.0000
                 XTD: 45.0435
              2theta: -15.1203
;
_diffrn_measurement_device
;
AFC10: Fixed Chi 2 circle
;
_diffrn_measurement_device_type
;
Rigaku Pilatus 200K
;
_diffrn_measurement_method 'profile data from \w-scans'
_diffrn_measurement_specimen_support Fiber
_diffrn_orient_matrix_type d*Trek
_diffrn_orient_matrix_UB_11 0.015929
_diffrn_orient_matrix_UB_12 -0.036807
_diffrn_orient_matrix_UB_13 0.045401
_diffrn_orient_matrix_UB_21 0.064995
_diffrn_orient_matrix_UB_22 -0.020724
_diffrn_orient_matrix_UB_23 -0.039606
_diffrn_orient_matrix_UB_31 0.029387
_diffrn_orient_matrix_UB_32 0.036473
_diffrn_orient_matrix_UB_33 0.029141
_diffrn_radiation_monochromator Confocal
_diffrn_radiation_type 'Cu K\a'
_diffrn_radiation_wavelength 0.71075
_diffrn_reflns_av_R_equivalents 0.0346
_diffrn_reflns_av_unetI/netI 0.0239
_diffrn_reflns_Laue_measured_fraction_full 0.992
_diffrn_reflns_Laue_measured_fraction_max 0.992
_diffrn_reflns_limit_h_max 21
_diffrn_reflns_limit_h_min -21
_diffrn_reflns_limit_k_max 15
_diffrn_reflns_limit_k_min -12
_diffrn_reflns_limit_l_max 19
_diffrn_reflns_limit_l_min -19
_diffrn_reflns_number 32172
_diffrn_reflns_point_group_measured_fraction_full 0.992
_diffrn_reflns_point_group_measured_fraction_max 0.992
_diffrn_reflns_theta_full 25.010
_diffrn_reflns_theta_max 25.010
_diffrn_reflns_theta_min 3.032
_diffrn_source 'Rotating Anode'
_diffrn_source_current 24.0
_diffrn_source_power 1.2
_diffrn_source_voltage 50.0
_exptl_absorpt_coefficient_mu 2.345
_exptl_absorpt_correction_T_max 0.626
_exptl_absorpt_correction_T_min 0.603
_exptl_absorpt_correction_type multi-scan
_exptl_absorpt_process_details SADABS
_exptl_crystal_colour 'clear grayish gray'
_exptl_crystal_colour_lustre clear
_exptl_crystal_colour_modifier grayish
_exptl_crystal_colour_primary gray
_exptl_crystal_density_diffrn 1.939
_exptl_crystal_density_method "'not measured'"
_exptl_crystal_description Prism
_exptl_crystal_F_000 2188
_exptl_crystal_preparation Fiber
_exptl_crystal_size_max 0.22
_exptl_crystal_size_mid 0.21
_exptl_crystal_size_min 0.20
_refine_diff_density_max 2.336
_refine_diff_density_min -1.539
_refine_diff_density_rms 0.132
_refine_ls_extinction_method none
_refine_ls_goodness_of_fit_ref 1.087
_refine_ls_hydrogen_treatment constr
_refine_ls_matrix_type full
_refine_ls_number_parameters 563
_refine_ls_number_reflns 6693
_refine_ls_number_restraints 0
_refine_ls_restrained_S_all 1.087
_refine_ls_R_factor_all 0.0788
_refine_ls_R_factor_gt 0.0738
_refine_ls_shift/su_max 0.000
_refine_ls_shift/su_mean 0.000
_refine_ls_structure_factor_coef Fsqd
_refine_ls_weighting_details 'w=1/[\s^2^(Fo^2^)+(0.1000P)^2^+50.0000P] where P=(Fo^2^+2Fc^2^)/3'
_refine_ls_weighting_scheme calc
_refine_ls_wR_factor_gt 0.2102
_refine_ls_wR_factor_ref 0.2135
_reflns_Friedel_coverage 0.000
_reflns_number_gt 6116
_reflns_number_total 6693
_reflns_threshold_expression 'I > 2\s(I)'
_cod_data_source_file c7dt02351k2.cif
_cod_data_source_block gd
_cod_depositor_comments
;
The following automatic conversions were performed:

'_exptl_absorpt_correction_type' value 'Multi-scan' changed to
'multi-scan' according to
/home/data/users/saulius/crontab/automatic-downloads/rss-feeds/RSC/lib/dictionaries/cif_core.dic
dictionary named 'cif_core.dic' version 2.4.2 from 2011-04-26.

Automatic conversion script
Id: cif_fix_values 4973 2017-02-22 13:04:09Z antanas 
;
_cod_database_code 1546873
_olex2_refinement_description
;
1. Fixed Uiso
 At 1.2 times of:
  H29 of C29, H12 of C12, H15 of C15, H16 of C16, H10 of C10, H6 of C6, {H11A,
  H11B} of C11, H14 of C14, {H9A,H9B} of C9, H5 of C5, H8 of C8, H24 of C24, H4
  of C4
 At 1.5 times of:
  {H19A,H19B,H19C} of C19, {H12A,H12B} of O12, H3 of O3, {H1A,H1B,H1C} of C1
2.a Rotating group:
 O12(H12A,H12B)
2.b Ternary CH refined with riding coordinates:
 C10(H10)
2.c Secondary CH2 refined with riding coordinates:
 C9(H9A,H9B), C11(H11A,H11B)
2.d Aromatic/amide H refined with riding coordinates:
 C5(H5), C8(H8), C24(H24), C4(H4), C29(H29), C12(H12), C15(H15), C16(H16),
 C6(H6), C14(H14)
2.e Idealised Me refined as rotating group:
 C1(H1A,H1B,H1C), C19(H19A,H19B,H19C)
2.f Idealised tetrahedral OH refined as rotating group:
 O3(H3)
;
_olex2_submission_special_instructions 'No special instructions were received'
_shelx_shelxl_version_number 2014/7
_shelx_space_group_comment
;
The symmetry employed for this shelxl refinement is uniquely defined
by the following loop, which should always be used as a source of
symmetry information in preference to the above space-group names.
They are only intended as comments.
;

loop_
_space_group_symop_operation_xyz
'x, y, z'
'-x, y+1/2, -z+1/2'
'-x, -y, -z'
'x, -y-1/2, z-1/2'

loop_
_atom_site_label
_atom_site_type_symbol
_atom_site_fract_x
_atom_site_fract_y
_atom_site_fract_z
_atom_site_U_iso_or_equiv
_atom_site_adp_type
_atom_site_occupancy
_atom_site_site_symmetry_order
_atom_site_calc_flag
_atom_site_refinement_flags_posn
_atom_site_refinement_flags_adp
Gd1 Gd 0.26917(3) 0.00201(4) 0.13364(3) 0.0352(2) Uani 1 1 d . .
Ni1 Ni 0.11178(7) 0.00890(9) 0.22581(7) 0.0322(3) Uani 1 1 d . .
F10 F 0.5279(5) -0.1154(11) 0.1122(8) 0.120(4) Uani 1 1 d . .
F6 F 0.2864(5) 0.2472(5) -0.1550(4) 0.068(2) Uani 1 1 d . .
F4 F 0.1821(5) 0.2091(8) -0.1192(5) 0.094(3) Uani 1 1 d . .
F8 F 0.4490(3) 0.3564(6) 0.0720(4) 0.0626(19) Uani 1 1 d . .
F3 F 0.2226(5) 0.3771(7) 0.1658(6) 0.092(3) Uani 1 1 d . .
F7 F 0.3972(4) 0.3476(7) 0.1793(6) 0.088(3) Uani 1 1 d . .
F1 F 0.1346(6) 0.3533(8) 0.0746(5) 0.098(3) Uani 1 1 d . .
F9 F 0.4861(4) 0.2478(6) 0.1626(5) 0.066(2) Uani 1 1 d . .
F13 F 0.2282(4) -0.3578(6) 0.2462(5) 0.066(2) Uani 1 1 d . .
F5 F 0.2460(6) 0.0869(6) -0.1599(4) 0.094(3) Uani 1 1 d . .
F2 F 0.1142(6) 0.3716(8) 0.1963(7) 0.102(3) Uani 1 1 d . .
F14 F 0.3351(5) -0.3532(9) 0.3097(5) 0.097(3) Uani 1 1 d . .
F15 F 0.3173(6) -0.4375(6) 0.2020(7) 0.104(3) Uani 1 1 d . .
F11 F 0.4701(5) -0.1668(9) 0.0013(5) 0.097(3) Uani 1 1 d . .
F12 F 0.5091(6) -0.2782(8) 0.0917(7) 0.109(4) Uani 1 1 d . .
O2 O 0.2213(4) 0.0158(4) 0.2571(4) 0.0298(13) Uani 1 1 d . .
O5 O 0.2159(4) -0.1336(5) 0.0224(4) 0.0389(15) Uani 1 1 d . .
O7 O 0.2128(4) 0.1721(6) 0.1348(5) 0.0496(18) Uani 1 1 d . .
O11 O 0.2690(4) -0.1795(5) 0.1888(4) 0.0360(14) Uani 1 1 d . .
O8 O 0.3602(4) 0.1363(5) 0.1337(4) 0.0411(16) Uani 1 1 d . .
O12 O 0.1222(4) -0.1564(5) 0.2560(4) 0.0379(15) Uani 1 1 d . .
H12A H 0.1589 -0.1858 0.2349 0.057 Uiso 1 1 d R U
H12B H 0.0816 -0.1907 0.2371 0.057 Uiso 1 1 d R U
O4 O 0.1423(3) -0.0291(5) 0.1169(4) 0.0304(14) Uani 1 1 d . .
O9 O 0.2602(4) 0.0731(5) 0.0004(4) 0.0355(14) Uani 1 1 d . .
O6 O 0.1129(4) 0.1703(5) 0.2004(4) 0.0358(14) Uani 1 1 d . .
O3 O -0.0025(5) 0.2116(7) 0.2854(6) 0.070(3) Uani 1 1 d . .
H3 H 0.0357 0.2059 0.2651 0.105 Uiso 1 1 calc R U
O1 O 0.3614(4) -0.0062(5) 0.2670(4) 0.0398(16) Uani 1 1 d . .
O10 O 0.3738(4) -0.0854(6) 0.0986(4) 0.0461(17) Uani 1 1 d . .
C1 C 0.4408(6) 0.0072(10) 0.2712(8) 0.052(3) Uani 1 1 d . .
H1A H 0.4650 -0.0582 0.2870 0.078 Uiso 1 1 calc R U
H1B H 0.4571 0.0606 0.3104 0.078 Uiso 1 1 calc R U
H1C H 0.4526 0.0280 0.2191 0.078 Uiso 1 1 calc R U
C5 C 0.3388(7) -0.0371(10) 0.4810(6) 0.056(3) Uani 1 1 d . .
H5 H 0.3657 -0.0523 0.5311 0.067 Uiso 1 1 calc R U
N1 N 0.0938(5) 0.0313(7) 0.3418(5) 0.0407(19) Uani 1 1 d . .
C17 C 0.1415(6) -0.1562(7) 0.0149(5) 0.035(2) Uani 1 1 d . .
C21 C 0.1563(6) 0.3258(9) 0.1537(7) 0.051(3) Uani 1 1 d . .
C2 C 0.2564(6) 0.0014(7) 0.3307(6) 0.036(2) Uani 1 1 d . .
C3 C 0.3334(6) -0.0128(7) 0.3384(6) 0.037(2) Uani 1 1 d . .
C23 C 0.2860(5) 0.1546(7) -0.0287(6) 0.034(2) Uani 1 1 d . .
C8 C 0.1440(7) 0.0195(8) 0.4018(6) 0.044(2) Uani 1 1 d . .
H8 H 0.1286 0.0246 0.4527 0.053 Uiso 1 1 calc R U
N2 N 0.0037(5) 0.0023(7) 0.1784(5) 0.042(2) Uani 1 1 d . .
C28 C 0.3153(6) -0.2524(8) 0.1902(6) 0.040(2) Uani 1 1 d . .
C24 C 0.3368(5) 0.2241(7) 0.0074(6) 0.035(2) Uani 1 1 d . .
H24 H 0.3495 0.2827 -0.0212 0.042 Uiso 1 1 calc R U
C18 C 0.1033(5) -0.0961(7) 0.0682(5) 0.0311(19) Uani 1 1 d . .
C22 C 0.2505(8) 0.1748(9) -0.1166(7) 0.055(3) Uani 1 1 d . .
C4 C 0.3743(6) -0.0326(8) 0.4138(6) 0.044(2) Uani 1 1 d . .
H4 H 0.4251 -0.0426 0.4183 0.053 Uiso 1 1 calc R U
C27 C 0.2975(8) -0.3530(9) 0.2348(8) 0.062(3) Uani 1 1 d . .
C20 C 0.1611(6) 0.2107(8) 0.1645(6) 0.038(2) Uani 1 1 d . .
C7 C 0.2214(6) -0.0009(8) 0.4018(6) 0.041(2) Uani 1 1 d . .
C29 C 0.3816(7) -0.2537(9) 0.1577(7) 0.051(3) Uani 1 1 d . .
H29 H 0.4112 -0.3135 0.1652 0.062 Uiso 1 1 calc R U
C25 C 0.3704(5) 0.2084(8) 0.0878(6) 0.033(2) Uani 1 1 d . .
C26 C 0.4253(6) 0.2918(9) 0.1269(7) 0.044(2) Uani 1 1 d . .
C12 C -0.0202(6) -0.0541(8) 0.1148(6) 0.039(2) Uani 1 1 d . .
H12 H -0.0709 -0.0591 0.1002 0.047 Uiso 1 1 calc R U
C31 C 0.4795(8) -0.1811(13) 0.0791(9) 0.069(4) Uani 1 1 d . .
C13 C 0.0269(5) -0.1098(7) 0.0647(6) 0.035(2) Uani 1 1 d . .
C15 C 0.0289(7) -0.2408(9) -0.0405(7) 0.052(3) Uani 1 1 d . .
H15 H 0.0043 -0.2897 -0.0760 0.063 Uiso 1 1 calc R U
C16 C 0.1042(6) -0.2285(8) -0.0387(6) 0.045(2) Uani 1 1 d . .
H16 H 0.1296 -0.2680 -0.0730 0.054 Uiso 1 1 calc R U
C10 C -0.0318(7) 0.1118(10) 0.2958(7) 0.053(3) Uani 1 1 d . .
H10 H -0.0775 0.1237 0.3192 0.064 Uiso 1 1 calc R U
C6 C 0.2650(6) -0.0200(9) 0.4761(7) 0.047(3) Uani 1 1 d . .
H6 H 0.2429 -0.0209 0.5233 0.056 Uiso 1 1 calc R U
C19 C 0.2524(6) -0.1644(10) -0.0450(6) 0.049(3) Uani 1 1 d . .
H19A H 0.2232 -0.1432 -0.0946 0.074 Uiso 1 1 calc R U
H19B H 0.2585 -0.2396 -0.0447 0.074 Uiso 1 1 calc R U
H19C H 0.2999 -0.1310 -0.0408 0.074 Uiso 1 1 calc R U
C9 C 0.0182(6) 0.0465(10) 0.3588(6) 0.048(3) Uani 1 1 d . .
H9A H 0.0199 0.0808 0.4111 0.057 Uiso 1 1 calc R U
H9B H -0.0042 -0.0223 0.3631 0.057 Uiso 1 1 calc R U
C30 C 0.4050(6) -0.1712(10) 0.1157(6) 0.048(3) Uani 1 1 d . .
C11 C -0.0548(6) 0.0558(10) 0.2151(7) 0.051(3) Uani 1 1 d . .
H11A H -0.0922 0.0040 0.2231 0.062 Uiso 1 1 calc R U
H11B H -0.0777 0.1074 0.1767 0.062 Uiso 1 1 calc R U
C14 C -0.0102(7) -0.1833(10) 0.0085(7) 0.054(3) Uani 1 1 d . .
H14 H -0.0610 -0.1920 0.0051 0.065 Uiso 1 1 calc R U

loop_
_atom_site_aniso_label
_atom_site_aniso_U_11
_atom_site_aniso_U_22
_atom_site_aniso_U_33
_atom_site_aniso_U_23
_atom_site_aniso_U_13
_atom_site_aniso_U_12
Gd1 0.0365(3) 0.0379(3) 0.0309(3) 0.00393(19) 0.00342(19) -0.00872(19)
Ni1 0.0322(6) 0.0329(6) 0.0303(6) 0.0000(5) 0.0003(5) -0.0028(5)
F10 0.051(5) 0.166(11) 0.152(10) -0.033(9) 0.043(6) -0.012(6)
F6 0.106(6) 0.052(4) 0.044(4) 0.015(3) 0.005(4) -0.021(4)
F4 0.069(5) 0.114(7) 0.088(6) 0.047(5) -0.027(5) -0.003(5)
F8 0.040(3) 0.061(4) 0.081(5) 0.023(4) -0.011(3) -0.026(3)
F3 0.086(6) 0.060(5) 0.127(8) -0.014(5) -0.002(5) -0.021(4)
F7 0.062(5) 0.090(6) 0.114(7) -0.052(5) 0.025(5) -0.031(4)
F1 0.117(8) 0.092(6) 0.075(5) 0.025(5) -0.024(5) -0.036(6)
F9 0.038(4) 0.067(4) 0.087(5) 0.008(4) -0.020(3) -0.010(3)
F13 0.049(4) 0.053(4) 0.095(5) 0.029(4) 0.004(4) -0.012(3)
F5 0.194(10) 0.047(4) 0.036(4) -0.001(3) -0.004(5) -0.014(5)
F2 0.107(8) 0.074(6) 0.125(8) 0.004(6) 0.020(6) -0.005(5)
F14 0.084(6) 0.136(8) 0.069(5) 0.054(5) -0.003(4) -0.018(6)
F15 0.154(9) 0.037(4) 0.136(8) -0.002(5) 0.078(7) 0.008(5)
F11 0.098(6) 0.131(8) 0.074(6) 0.029(5) 0.055(5) 0.029(6)
F12 0.104(7) 0.104(7) 0.138(8) 0.053(6) 0.081(7) 0.052(6)
O2 0.036(3) 0.025(3) 0.026(3) 0.002(2) -0.003(3) -0.005(2)
O5 0.048(4) 0.041(4) 0.028(3) -0.006(3) 0.007(3) -0.008(3)
O7 0.054(5) 0.042(4) 0.053(4) 0.003(3) 0.008(4) -0.020(4)
O11 0.044(4) 0.030(3) 0.036(3) 0.003(3) 0.015(3) -0.004(3)
O8 0.043(4) 0.042(4) 0.036(4) 0.007(3) -0.001(3) -0.011(3)
O12 0.037(4) 0.036(4) 0.039(4) -0.001(3) 0.001(3) -0.010(3)
O4 0.038(4) 0.024(3) 0.026(3) -0.004(2) -0.007(3) -0.008(3)
O9 0.041(4) 0.031(3) 0.035(3) 0.000(3) 0.005(3) -0.012(3)
O6 0.043(4) 0.027(3) 0.036(3) -0.007(3) 0.003(3) 0.005(3)
O3 0.066(6) 0.057(5) 0.089(7) 0.001(5) 0.016(5) 0.020(4)
O1 0.030(4) 0.050(4) 0.038(4) 0.007(3) -0.002(3) -0.002(3)
O10 0.038(4) 0.057(5) 0.046(4) 0.008(3) 0.016(3) -0.001(3)
C1 0.024(5) 0.071(8) 0.058(7) 0.012(6) -0.003(5) -0.003(5)
C5 0.078(9) 0.055(7) 0.027(5) -0.001(5) -0.021(5) 0.000(6)
N1 0.041(5) 0.042(5) 0.039(5) -0.006(4) 0.004(4) 0.003(4)
C17 0.049(6) 0.024(4) 0.032(5) 0.001(4) 0.003(4) -0.004(4)
C21 0.054(7) 0.045(6) 0.047(6) -0.016(5) -0.023(5) 0.026(5)
C2 0.046(6) 0.024(4) 0.036(5) 0.011(4) -0.005(4) -0.004(4)
C3 0.037(5) 0.026(5) 0.046(6) 0.006(4) -0.005(4) 0.000(4)
C23 0.036(5) 0.034(5) 0.035(5) -0.003(4) 0.015(4) 0.005(4)
C8 0.064(7) 0.044(6) 0.027(5) -0.006(4) 0.013(5) 0.003(5)
N2 0.042(5) 0.045(5) 0.039(5) 0.013(4) 0.008(4) 0.000(4)
C28 0.055(6) 0.039(5) 0.028(5) 0.000(4) 0.011(4) -0.004(5)
C24 0.030(5) 0.034(5) 0.042(5) 0.007(4) 0.009(4) -0.008(4)
C18 0.045(5) 0.027(4) 0.021(4) 0.007(3) 0.001(4) -0.008(4)
C22 0.074(8) 0.040(6) 0.047(6) 0.002(5) -0.001(6) -0.012(6)
C4 0.040(6) 0.042(5) 0.044(6) -0.002(5) -0.013(5) 0.004(4)
C27 0.094(10) 0.035(6) 0.060(8) 0.015(5) 0.030(7) 0.013(6)
C20 0.046(6) 0.038(5) 0.026(5) 0.005(4) -0.010(4) -0.011(5)
C7 0.044(6) 0.038(5) 0.039(5) -0.021(4) 0.001(4) -0.003(4)
C29 0.061(7) 0.051(6) 0.044(6) 0.001(5) 0.011(5) 0.020(5)
C25 0.020(4) 0.040(5) 0.039(5) -0.002(4) 0.006(4) 0.001(4)
C26 0.034(5) 0.043(6) 0.053(6) -0.003(5) -0.005(5) -0.007(4)
C12 0.040(5) 0.041(5) 0.035(5) 0.009(4) -0.004(4) -0.010(4)
C31 0.050(8) 0.092(10) 0.071(9) 0.009(8) 0.032(7) 0.024(7)
C13 0.035(5) 0.027(5) 0.038(5) 0.008(4) -0.008(4) -0.001(4)
C15 0.071(8) 0.040(6) 0.042(6) -0.007(5) -0.004(5) -0.007(5)
C16 0.058(7) 0.038(6) 0.037(5) -0.005(4) 0.001(5) -0.005(5)
C10 0.050(7) 0.059(7) 0.052(6) -0.001(5) 0.013(5) 0.019(6)
C6 0.046(6) 0.057(7) 0.037(5) 0.000(5) 0.003(5) 0.004(5)
C19 0.053(6) 0.061(7) 0.037(5) -0.011(5) 0.017(5) 0.009(5)
C9 0.047(6) 0.058(7) 0.039(6) -0.001(5) 0.010(5) 0.001(5)
C30 0.041(6) 0.065(7) 0.039(5) -0.009(5) 0.014(4) 0.007(5)
C11 0.033(5) 0.070(8) 0.051(6) 0.003(6) 0.004(5) 0.011(5)
C14 0.053(7) 0.057(7) 0.049(6) -0.007(5) -0.010(5) -0.023(6)

loop_
_atom_type_symbol
_atom_type_description
_atom_type_scat_dispersion_real
_atom_type_scat_dispersion_imag
_atom_type_scat_source
C C 0.0033 0.0016 'International Tables Vol C Tables 4.2.6.8 and 6.1.1.4'
H H 0.0000 0.0000 'International Tables Vol C Tables 4.2.6.8 and 6.1.1.4'
F F 0.0171 0.0103 'International Tables Vol C Tables 4.2.6.8 and 6.1.1.4'
Gd Gd -0.1653 3.9035 'International Tables Vol C Tables 4.2.6.8 and 6.1.1.4'
N N 0.0061 0.0033 'International Tables Vol C Tables 4.2.6.8 and 6.1.1.4'
Ni Ni 0.3393 1.1124 'International Tables Vol C Tables 4.2.6.8 and 6.1.1.4'
O O 0.0106 0.0060 'International Tables Vol C Tables 4.2.6.8 and 6.1.1.4'

loop_
_geom_angle_atom_site_label_1
_geom_angle_atom_site_label_2
_geom_angle_atom_site_label_3
_geom_angle
O2 Gd1 Ni1 34.34(15)
O2 Gd1 O5 121.5(2)
O2 Gd1 O7 73.4(2)
O2 Gd1 O11 74.1(2)
O2 Gd1 O8 106.8(2)
O2 Gd1 O9 143.3(2)
O2 Gd1 O1 62.0(2)
O2 Gd1 O10 131.6(2)
O5 Gd1 Ni1 94.50(15)
O7 Gd1 Ni1 65.55(18)
O7 Gd1 O5 118.5(2)
O7 Gd1 O11 144.3(2)
O7 Gd1 O1 105.1(2)
O11 Gd1 Ni1 79.38(15)
O11 Gd1 O5 68.5(2)
O11 Gd1 O1 71.3(2)
O8 Gd1 Ni1 127.50(18)
O8 Gd1 O5 131.5(2)
O8 Gd1 O7 70.0(2)
O8 Gd1 O11 134.4(2)
O8 Gd1 O9 71.9(2)
O8 Gd1 O1 69.9(2)
O4 Gd1 Ni1 34.84(15)
O4 Gd1 O2 68.6(2)
O4 Gd1 O5 62.3(2)
O4 Gd1 O7 74.4(2)
O4 Gd1 O11 80.6(2)
O4 Gd1 O8 143.6(2)
O4 Gd1 O9 90.6(2)
O4 Gd1 O1 127.9(2)
O4 Gd1 O10 136.1(2)
O9 Gd1 Ni1 116.72(16)
O9 Gd1 O5 67.4(2)
O9 Gd1 O7 72.0(2)
O9 Gd1 O11 133.9(2)
O9 Gd1 O1 140.0(2)
O1 Gd1 Ni1 96.06(16)
O1 Gd1 O5 135.6(2)
O10 Gd1 Ni1 151.65(18)
O10 Gd1 O5 75.7(2)
O10 Gd1 O7 142.5(3)
O10 Gd1 O11 72.3(2)
O10 Gd1 O8 75.2(3)
O10 Gd1 O9 84.5(2)
O10 Gd1 O1 74.8(2)
O2 Ni1 Gd1 41.39(18)
O2 Ni1 O12 85.9(2)
O2 Ni1 O4 81.8(3)
O2 Ni1 O6 88.5(2)
O2 Ni1 N1 91.8(3)
O2 Ni1 N2 172.3(3)
O12 Ni1 Gd1 91.52(19)
O4 Ni1 Gd1 41.12(17)
O4 Ni1 O12 87.2(2)
O4 Ni1 O6 92.3(2)
O4 Ni1 N2 90.8(3)
O6 Ni1 Gd1 84.44(19)
O6 Ni1 O12 174.4(3)
N1 Ni1 Gd1 133.1(3)
N1 Ni1 O12 86.2(3)
N1 Ni1 O4 171.1(3)
N1 Ni1 O6 93.6(3)
N1 Ni1 N2 95.9(4)
N2 Ni1 Gd1 130.9(3)
N2 Ni1 O12 95.8(3)
N2 Ni1 O6 89.8(3)
Ni1 O2 Gd1 104.3(2)
C2 O2 Gd1 127.7(6)
C2 O2 Ni1 125.6(6)
C17 O5 Gd1 118.0(5)
C17 O5 C19 115.4(7)
C19 O5 Gd1 124.4(6)
C20 O7 Gd1 136.0(6)
C28 O11 Gd1 131.2(6)
C25 O8 Gd1 134.4(6)
Ni1 O12 H12A 111.5
Ni1 O12 H12B 110.7
H12A O12 H12B 107.4
Ni1 O4 Gd1 104.0(2)
C18 O4 Gd1 129.1(6)
C18 O4 Ni1 120.9(6)
C23 O9 Gd1 133.4(6)
C20 O6 Ni1 121.9(6)
C10 O3 H3 109.5
C1 O1 Gd1 124.4(6)
C3 O1 Gd1 118.1(6)
C3 O1 C1 117.2(8)
C30 O10 Gd1 136.0(7)
O1 C1 H1A 109.5
O1 C1 H1B 109.5
O1 C1 H1C 109.5
H1A C1 H1B 109.5
H1A C1 H1C 109.5
H1B C1 H1C 109.5
C4 C5 H5 119.3
C6 C5 H5 119.3
C6 C5 C4 121.4(10)
C8 N1 Ni1 122.7(7)
C8 N1 C9 117.7(9)
C9 N1 Ni1 118.9(7)
O5 C17 C18 113.1(8)
O5 C17 C16 125.9(9)
C16 C17 C18 120.9(9)
F3 C21 C20 114.5(9)
F1 C21 F3 99.1(11)
F1 C21 C20 112.1(9)
F2 C21 F3 107.2(10)
F2 C21 F1 107.8(10)
F2 C21 C20 114.9(12)
O2 C2 C3 117.3(9)
O2 C2 C7 124.1(10)
C7 C2 C3 118.7(9)
O1 C3 C2 113.8(9)
O1 C3 C4 125.3(10)
C4 C3 C2 120.9(10)
O9 C23 C24 129.0(9)
O9 C23 C22 111.7(8)
C24 C23 C22 119.2(9)
N1 C8 H8 115.6
N1 C8 C7 128.8(10)
C7 C8 H8 115.6
C12 N2 Ni1 122.8(8)
C12 N2 C11 114.1(9)
C11 N2 Ni1 123.1(7)
O11 C28 C27 115.9(9)
O11 C28 C29 128.5(9)
C29 C28 C27 115.5(10)
C23 C24 H24 119.6
C23 C24 C25 120.9(9)
C25 C24 H24 119.6
O4 C18 C17 117.4(8)
O4 C18 C13 124.1(9)
C13 C18 C17 118.5(8)
F6 C22 C23 113.3(9)
F4 C22 F6 106.3(10)
F4 C22 C23 111.3(10)
F5 C22 F6 108.4(10)
F5 C22 F4 105.7(11)
F5 C22 C23 111.4(9)
C5 C4 C3 119.1(10)
C5 C4 H4 120.4
C3 C4 H4 120.4
F13 C27 F14 104.6(10)
F13 C27 C28 112.4(10)
F14 C27 C28 109.7(11)
F15 C27 F13 111.1(12)
F15 C27 F14 104.9(12)
F15 C27 C28 113.5(10)
O7 C20 O6 131.9(10)
O7 C20 C21 112.5(10)
O6 C20 C21 115.6(10)
C2 C7 C8 123.4(10)
C6 C7 C2 118.3(10)
C6 C7 C8 118.2(10)
C28 C29 H29 118.6
C30 C29 C28 122.8(10)
C30 C29 H29 118.6
O8 C25 C24 128.0(9)
O8 C25 C26 113.3(8)
C24 C25 C26 118.7(8)
F8 C26 C25 112.5(9)
F7 C26 F8 108.8(10)
F7 C26 F9 108.5(10)
F7 C26 C25 111.5(9)
F9 C26 F8 103.7(9)
F9 C26 C25 111.4(9)
N2 C12 H12 117.6
N2 C12 C13 124.8(9)
C13 C12 H12 117.6
F10 C31 F11 109.2(14)
F10 C31 F12 106.6(13)
F10 C31 C30 111.5(12)
F11 C31 F12 106.2(12)
F11 C31 C30 111.8(11)
F12 C31 C30 111.3(12)
C18 C13 C12 125.3(8)
C18 C13 C14 119.4(10)
C14 C13 C12 115.3(9)
C16 C15 H15 119.1
C14 C15 H15 119.1
C14 C15 C16 121.8(10)
C17 C16 H16 120.4
C15 C16 C17 119.3(10)
C15 C16 H16 120.4
O3 C10 H10 105.8
O3 C10 C9 111.7(10)
O3 C10 C11 112.2(10)
C9 C10 H10 105.8
C11 C10 H10 105.8
C11 C10 C9 114.8(10)
C5 C6 C7 121.6(11)
C5 C6 H6 119.2
C7 C6 H6 119.2
O5 C19 H19A 109.5
O5 C19 H19B 109.5
O5 C19 H19C 109.5
H19A C19 H19B 109.5
H19A C19 H19C 109.5
H19B C19 H19C 109.5
N1 C9 C10 115.4(9)
N1 C9 H9A 108.4
N1 C9 H9B 108.4
C10 C9 H9A 108.4
C10 C9 H9B 108.4
H9A C9 H9B 107.5
O10 C30 C29 128.7(10)
O10 C30 C31 112.1(10)
C29 C30 C31 119.2(11)
N2 C11 C10 116.7(9)
N2 C11 H11A 108.1
N2 C11 H11B 108.1
C10 C11 H11A 108.1
C10 C11 H11B 108.1
H11A C11 H11B 107.3
C13 C14 H14 120.0
C15 C14 C13 120.0(11)
C15 C14 H14 120.0

loop_
_geom_bond_atom_site_label_1
_geom_bond_atom_site_label_2
_geom_bond_distance
Gd1 Ni1 3.4411(14)
Gd1 O2 2.348(6)
Gd1 O5 2.618(6)
Gd1 O7 2.392(8)
Gd1 O11 2.477(6)
Gd1 O8 2.382(7)
Gd1 O4 2.333(6)
Gd1 O9 2.381(6)
Gd1 O1 2.606(7)
Gd1 O10 2.352(7)
Ni1 O2 2.003(6)
Ni1 O12 2.157(7)
Ni1 O4 2.026(6)
Ni1 O6 2.090(6)
Ni1 N1 2.023(9)
Ni1 N2 2.029(9)
F10 C31 1.284(19)
F6 C22 1.340(13)
F4 C22 1.319(16)
F8 C26 1.341(13)
F3 C21 1.369(15)
F7 C26 1.283(13)
F1 C21 1.368(13)
F9 C26 1.313(12)
F13 C27 1.307(15)
F5 C22 1.324(14)
F2 C21 1.257(15)
F14 C27 1.341(16)
F15 C27 1.277(14)
F11 C31 1.297(16)
F12 C31 1.350(17)
O2 C2 1.319(11)
O5 C17 1.381(12)
O5 C19 1.435(11)
O7 C20 1.226(13)
O11 C28 1.251(12)
O8 C25 1.221(11)
O12 H12A 0.8824
O12 H12B 0.8817
O4 C18 1.317(10)
O9 C23 1.260(11)
O6 C20 1.241(12)
O3 H3 0.8200
O3 C10 1.395(15)
O1 C1 1.454(12)
O1 C3 1.359(13)
O10 C30 1.243(14)
C1 H1A 0.9600
C1 H1B 0.9600
C1 H1C 0.9600
C5 H5 0.9300
C5 C4 1.369(17)
C5 C6 1.359(17)
N1 C8 1.273(14)
N1 C9 1.461(14)
C17 C18 1.422(13)
C17 C16 1.393(13)
C21 C20 1.472(15)
C2 C3 1.408(15)
C2 C7 1.419(16)
C3 C4 1.396(14)
C23 C24 1.361(13)
C23 C22 1.541(15)
C8 H8 0.9300
C8 C7 1.439(16)
N2 C12 1.304(13)
N2 C11 1.469(14)
C28 C27 1.533(15)
C28 C29 1.394(15)
C24 H24 0.9300
C24 C25 1.411(13)
C18 C13 1.402(13)
C4 H4 0.9300
C7 C6 1.402(15)
C29 H29 0.9300
C29 C30 1.358(17)
C25 C26 1.541(13)
C12 H12 0.9300
C12 C13 1.459(15)
C31 C30 1.571(15)
C13 C14 1.427(14)
C15 H15 0.9300
C15 C16 1.381(17)
C15 C14 1.366(17)
C16 H16 0.9300
C10 H10 0.9800
C10 C9 1.539(15)
C10 C11 1.527(16)
C6 H6 0.9300
C19 H19A 0.9600
C19 H19B 0.9600
C19 H19C 0.9600
C9 H9A 0.9700
C9 H9B 0.9700
C11 H11A 0.9700
C11 H11B 0.9700
C14 H14 0.9300

loop_
_geom_torsion_atom_site_label_1
_geom_torsion_atom_site_label_2
_geom_torsion_atom_site_label_3
_geom_torsion_atom_site_label_4
_geom_torsion
Gd1 O2 C2 C3 7.6(11)
Gd1 O2 C2 C7 -172.3(6)
Gd1 O5 C17 C18 3.0(9)
Gd1 O5 C17 C16 -177.7(8)
Gd1 O7 C20 O6 -8.2(17)
Gd1 O7 C20 C21 172.9(6)
Gd1 O11 C28 C27 176.5(7)
Gd1 O11 C28 C29 -2.2(16)
Gd1 O8 C25 C24 -14.0(15)
Gd1 O8 C25 C26 163.9(7)
Gd1 O4 C18 C17 -3.0(11)
Gd1 O4 C18 C13 178.4(6)
Gd1 O9 C23 C24 9.2(15)
Gd1 O9 C23 C22 -168.5(7)
Gd1 O1 C3 C2 -8.9(10)
Gd1 O1 C3 C4 170.5(8)
Gd1 O10 C30 C29 8.2(19)
Gd1 O10 C30 C31 -174.2(8)
Ni1 O2 C2 C3 166.9(6)
Ni1 O2 C2 C7 -12.9(12)
Ni1 O4 C18 C17 -151.2(6)
Ni1 O4 C18 C13 30.2(11)
Ni1 O6 C20 O7 3.3(14)
Ni1 O6 C20 C21 -177.8(6)
Ni1 N1 C8 C7 6.4(16)
Ni1 N1 C9 C10 -37.6(13)
Ni1 N2 C12 C13 -6.8(13)
Ni1 N2 C11 C10 -4.3(14)
F10 C31 C30 O10 66.9(15)
F10 C31 C30 C29 -115.2(15)
F3 C21 C20 O7 -41.8(13)
F3 C21 C20 O6 139.1(10)
F1 C21 C20 O7 70.1(12)
F1 C21 C20 O6 -109.1(11)
F2 C21 C20 O7 -166.5(10)
F2 C21 C20 O6 14.4(13)
F11 C31 C30 O10 -55.6(17)
F11 C31 C30 C29 122.3(14)
F12 C31 C30 O10 -174.2(12)
F12 C31 C30 C29 3.7(18)
O2 C2 C3 O1 1.9(12)
O2 C2 C3 C4 -177.5(8)
O2 C2 C7 C8 -4.3(14)
O2 C2 C7 C6 178.2(9)
O5 C17 C18 O4 -0.5(11)
O5 C17 C18 C13 178.2(7)
O5 C17 C16 C15 -178.5(9)
O11 C28 C27 F13 16.9(15)
O11 C28 C27 F14 -99.0(12)
O11 C28 C27 F15 144.0(12)
O11 C28 C29 C30 -2.0(18)
O8 C25 C26 F8 165.5(9)
O8 C25 C26 F7 -71.8(12)
O8 C25 C26 F9 49.6(12)
O4 C18 C13 C12 -1.1(14)
O4 C18 C13 C14 178.8(9)
O9 C23 C24 C25 2.2(16)
O9 C23 C22 F6 -167.3(9)
O9 C23 C22 F4 73.0(11)
O9 C23 C22 F5 -44.7(14)
O3 C10 C9 N1 -57.3(13)
O3 C10 C11 N2 81.9(12)
O1 C3 C4 C5 -180.0(10)
C1 O1 C3 C2 164.6(9)
C1 O1 C3 C4 -16.0(14)
N1 C8 C7 C2 7.9(17)
N1 C8 C7 C6 -174.6(11)
C17 C18 C13 C12 -179.7(8)
C17 C18 C13 C14 0.2(13)
C2 C3 C4 C5 -0.6(15)
C2 C7 C6 C5 -0.7(16)
C3 C2 C7 C8 175.8(9)
C3 C2 C7 C6 -1.7(13)
C23 C24 C25 O8 0.1(16)
C23 C24 C25 C26 -177.8(9)
C8 N1 C9 C10 151.2(10)
C8 C7 C6 C5 -178.3(11)
N2 C12 C13 C18 -12.3(15)
N2 C12 C13 C14 167.9(10)
C28 C29 C30 O10 -1(2)
C28 C29 C30 C31 -178.2(11)
C24 C23 C22 F6 14.7(15)
C24 C23 C22 F4 -105.0(11)
C24 C23 C22 F5 137.3(11)
C24 C25 C26 F8 -16.3(13)
C24 C25 C26 F7 106.3(11)
C24 C25 C26 F9 -132.3(10)
C18 C17 C16 C15 0.7(15)
C18 C13 C14 C15 1.1(16)
C22 C23 C24 C25 179.8(9)
C4 C5 C6 C7 2.5(18)
C27 C28 C29 C30 179.3(11)
C7 C2 C3 O1 -178.2(8)
C7 C2 C3 C4 2.3(13)
C29 C28 C27 F13 -164.2(10)
C29 C28 C27 F14 79.8(13)
C29 C28 C27 F15 -37.1(17)
C12 N2 C11 C10 172.5(10)
C12 C13 C14 C15 -179.0(10)
C16 C17 C18 O4 -179.7(8)
C16 C17 C18 C13 -1.0(13)
C16 C15 C14 C13 -1.5(18)
C6 C5 C4 C3 -1.8(18)
C19 O5 C17 C18 -160.8(8)
C19 O5 C17 C16 18.4(13)
C9 N1 C8 C7 177.2(10)
C9 C10 C11 N2 -47.0(15)
C11 N2 C12 C13 176.3(9)
C11 C10 C9 N1 71.9(14)
C14 C15 C16 C17 0.6(17)
